data_4067185
loop_
_publ_author_name
'Block, Michael'
'Kluge, Tim'
'Bette, Martin'
'Schmidt, J\"urgen'
'Steinborn, Dirk'

_publ_section_title
;
 On the Reactivity of Rhodium(I) Complexes with \kP-Coordinated
 \g-Phosphino-Functionalized Propyl Phenyl Sulfide Ligands: Routes to
 Cyclic Rhodium Complexes with \kC,\kP- and \kP,\kS-Coordinated Ligands as
 Well as Bis(diphenylphosphino)methanide Ligands
;
_journal_issue 24
_journal_name_full Organometallics
_journal_page_first 6749
_journal_paper_doi 10.1021/om100878n
_journal_volume 29
_journal_year 2010
_chemical_formula_moiety 'C29 H33 P Rh S, F6 P'
_chemical_formula_sum 'C29 H33 F6 P2 Rh S'
_chemical_formula_weight 692.46
_chemical_name_systematic
; 
 ? 
;
_space_group_IT_number 14
_symmetry_cell_setting monoclinic
_symmetry_space_group_name_Hall '-P 2yn'
_symmetry_space_group_name_H-M 'P 1 21/n 1'
_atom_sites_solution_hydrogens geom
_atom_sites_solution_primary direct
_atom_sites_solution_secondary difmap
_audit_creation_method SHELXL-97
_cell_angle_alpha 90.00
_cell_angle_beta 97.177(9)
_cell_angle_gamma 90.00
_cell_formula_units_Z 4
_cell_length_a 9.6976(7)
_cell_length_b 15.7258(11)
_cell_length_c 19.2429(16)
_cell_measurement_reflns_used 7402
_cell_measurement_temperature 220(2)
_cell_measurement_theta_max 25.9
_cell_measurement_theta_min 2.15
_cell_volume 2911.6(4)
_computing_structure_refinement 'SHELXL-97 (Sheldrick, 1997)'
_computing_structure_solution 'SHELXS-97 (Sheldrick, 1990)'
_diffrn_ambient_temperature 220(2)
_diffrn_measured_fraction_theta_full 1.000
_diffrn_measured_fraction_theta_max 1.000
_diffrn_measurement_device_type STOE-IPDS
_diffrn_measurement_method 'area detector'
_diffrn_radiation_monochromator graphite
_diffrn_radiation_source 'fine-focus sealed tube'
_diffrn_radiation_type MoK\a
_diffrn_radiation_wavelength 0.71073
_diffrn_reflns_av_R_equivalents 0.1089
_diffrn_reflns_av_sigmaI/netI 0.1258
_diffrn_reflns_limit_h_max 9
_diffrn_reflns_limit_h_min -11
_diffrn_reflns_limit_k_max 18
_diffrn_reflns_limit_k_min -18
_diffrn_reflns_limit_l_max 22
_diffrn_reflns_limit_l_min -22
_diffrn_reflns_number 16834
_diffrn_reflns_theta_full 25.00
_diffrn_reflns_theta_max 25.00
_diffrn_reflns_theta_min 2.13
_exptl_absorpt_coefficient_mu 0.825
_exptl_absorpt_correction_T_max 0.97012
_exptl_absorpt_correction_T_min 0.91974
_exptl_absorpt_correction_type multi-scan
_exptl_absorpt_process_details 'Spek, A.L. (2003), J.Appl.Cryst. 36, 7-13'
_exptl_crystal_colour yellow
_exptl_crystal_density_diffrn 1.580
_exptl_crystal_density_method 'not measured'
_exptl_crystal_description plate
_exptl_crystal_F_000 1408
_exptl_crystal_size_max 0.2
_exptl_crystal_size_mid 0.15
_exptl_crystal_size_min 0.05
_refine_diff_density_max 0.578
_refine_diff_density_min -0.384
_refine_diff_density_rms 0.093
_refine_ls_extinction_method none
_refine_ls_goodness_of_fit_ref 0.850
_refine_ls_hydrogen_treatment constr
_refine_ls_matrix_type full
_refine_ls_number_parameters 352
_refine_ls_number_reflns 5139
_refine_ls_number_restraints 0
_refine_ls_restrained_S_all 0.850
_refine_ls_R_factor_all 0.1007
_refine_ls_R_factor_gt 0.0449
_refine_ls_shift/su_max 0.000
_refine_ls_shift/su_mean 0.000
_refine_ls_structure_factor_coef Fsqd
_refine_ls_weighting_details 'calc w=1/[\s^2^(Fo^2^)+(0.0303P)^2^+0.0000P] where P=(Fo^2^+2Fc^2^)/3'
_refine_ls_weighting_scheme calc
_refine_ls_wR_factor_gt 0.0779
_refine_ls_wR_factor_ref 0.0911
_reflns_number_gt 2971
_reflns_number_total 5139
_reflns_threshold_expression >2sigma(I)
_cod_data_source_file om100878n_si_002.cif
_cod_data_source_block c:\xray\ipds3673\neu\ipds3673
_cod_original_sg_symbol_H-M P21/n
_cod_database_code 4067185

loop_
_symmetry_equiv_pos_as_xyz
'x, y, z'
'-x+1/2, y+1/2, -z+1/2'
'-x, -y, -z'
'x-1/2, -y-1/2, z-1/2'

loop_
_atom_site_label
_atom_site_type_symbol
_atom_site_fract_x
_atom_site_fract_y
_atom_site_fract_z
_atom_site_U_iso_or_equiv
_atom_site_adp_type
_atom_site_occupancy
_atom_site_symmetry_multiplicity
_atom_site_calc_flag
_atom_site_refinement_flags
C1 C 0.5491(6) 0.0736(4) 0.2711(3) 0.0424(15) Uani 1 1 d .
H1 H 0.5754 0.1336 0.2767 0.051 Uiso 1 1 calc R
H2 H 0.6048 0.0411 0.3080 0.051 Uiso 1 1 calc R
C2 C 0.5790(6) 0.0424(4) 0.1999(3) 0.0416(15) Uani 1 1 d .
H3 H 0.5350 -0.0134 0.1912 0.050 Uiso 1 1 calc R
H4 H 0.6795 0.0343 0.2015 0.050 Uiso 1 1 calc R
C3 C 0.5298(6) 0.1002(4) 0.1385(3) 0.0389(14) Uani 1 1 d .
H5 H 0.5702 0.0802 0.0972 0.047 Uiso 1 1 calc R
H6 H 0.5652 0.1577 0.1493 0.047 Uiso 1 1 calc R
C4 C 0.2879(6) -0.0021(3) 0.0909(3) 0.0338(13) Uani 1 1 d .
C5 C 0.1607(6) -0.0327(4) 0.1050(3) 0.0414(15) Uani 1 1 d .
H7 H 0.1033 0.0015 0.1293 0.050 Uiso 1 1 calc R
C6 C 0.1171(7) -0.1135(4) 0.0836(4) 0.0579(18) Uani 1 1 d .
H8 H 0.0299 -0.1338 0.0925 0.069 Uiso 1 1 calc R
C7 C 0.2030(8) -0.1639(4) 0.0489(3) 0.0578(18) Uani 1 1 d .
H9 H 0.1732 -0.2184 0.0338 0.069 Uiso 1 1 calc R
C8 C 0.3279(8) -0.1363(4) 0.0364(3) 0.0578(19) Uani 1 1 d .
H10 H 0.3857 -0.1718 0.0134 0.069 Uiso 1 1 calc R
C9 C 0.3723(7) -0.0557(4) 0.0572(3) 0.0488(17) Uani 1 1 d .
H11 H 0.4605 -0.0369 0.0485 0.059 Uiso 1 1 calc R
C10 C 0.3257(5) 0.1648(4) 0.0343(3) 0.0380(14) Uani 1 1 d .
C11 C 0.2666(6) 0.1323(5) -0.0281(3) 0.0509(18) Uani 1 1 d .
H12 H 0.2272 0.0776 -0.0301 0.061 Uiso 1 1 calc R
C12 C 0.2649(8) 0.1805(6) -0.0892(4) 0.075(3) Uani 1 1 d .
H13 H 0.2249 0.1580 -0.1323 0.090 Uiso 1 1 calc R
C13 C 0.3213(9) 0.2606(7) -0.0865(5) 0.086(3) Uani 1 1 d .
H14 H 0.3210 0.2927 -0.1278 0.103 Uiso 1 1 calc R
C14 C 0.3776(8) 0.2935(5) -0.0240(5) 0.075(2) Uani 1 1 d .
H15 H 0.4142 0.3490 -0.0222 0.089 Uiso 1 1 calc R
C15 C 0.3818(7) 0.2474(4) 0.0361(3) 0.0513(17) Uani 1 1 d .
H16 H 0.4223 0.2707 0.0788 0.062 Uiso 1 1 calc R
C16 C 0.3658(7) 0.0778(3) 0.3732(3) 0.0389(14) Uani 1 1 d .
C17 C 0.2624(7) 0.0374(4) 0.4040(3) 0.0502(17) Uani 1 1 d .
H17 H 0.1943 0.0050 0.3768 0.060 Uiso 1 1 calc R
C18 C 0.2600(10) 0.0453(5) 0.4758(4) 0.075(2) Uani 1 1 d .
H18 H 0.1892 0.0192 0.4974 0.090 Uiso 1 1 calc R
C19 C 0.3620(11) 0.0913(5) 0.5149(4) 0.079(3) Uani 1 1 d .
H19 H 0.3611 0.0964 0.5635 0.095 Uiso 1 1 calc R
C20 C 0.4642(9) 0.1297(5) 0.4840(4) 0.072(2) Uani 1 1 d .
H20 H 0.5345 0.1601 0.5115 0.087 Uiso 1 1 calc R
C21 C 0.4655(7) 0.1245(4) 0.4126(3) 0.0522(18) Uani 1 1 d .
H21 H 0.5344 0.1528 0.3912 0.063 Uiso 1 1 calc R
C22 C 0.1228(6) 0.2580(4) 0.1458(3) 0.0371(14) Uani 1 1 d .
H22 H 0.2087 0.2638 0.1285 0.045 Uiso 1 1 calc R
C23 C 0.0468(6) 0.1854(4) 0.1281(3) 0.0353(14) Uani 1 1 d .
H23 H 0.0810 0.1485 0.0958 0.042 Uiso 1 1 calc R
C24 C -0.0850(6) 0.1596(4) 0.1554(3) 0.0478(15) Uani 1 1 d .
H24 H -0.1003 0.0987 0.1470 0.057 Uiso 1 1 calc R
H25 H -0.1629 0.1903 0.1293 0.057 Uiso 1 1 calc R
C25 C -0.0843(6) 0.1775(4) 0.2338(3) 0.0453(16) Uani 1 1 d .
H26 H -0.1162 0.2359 0.2395 0.054 Uiso 1 1 calc R
H27 H -0.1510 0.1393 0.2521 0.054 Uiso 1 1 calc R
C26 C 0.0549(6) 0.1665(4) 0.2766(3) 0.0394(14) Uani 1 1 d .
H28 H 0.0774 0.1118 0.2943 0.047 Uiso 1 1 calc R
C27 C 0.1513(6) 0.2288(4) 0.2922(3) 0.0380(15) Uani 1 1 d .
H29 H 0.2328 0.2138 0.3214 0.046 Uiso 1 1 calc R
C28 C 0.1394(8) 0.3196(4) 0.2671(3) 0.0562(19) Uani 1 1 d .
H30 H 0.2320 0.3455 0.2735 0.067 Uiso 1 1 calc R
H31 H 0.0811 0.3511 0.2963 0.067 Uiso 1 1 calc R
C29 C 0.0785(7) 0.3291(3) 0.1910(3) 0.0439(15) Uani 1 1 d .
H32 H -0.0231 0.3298 0.1879 0.053 Uiso 1 1 calc R
H33 H 0.1083 0.3836 0.1732 0.053 Uiso 1 1 calc R
F1 F 0.6412(6) 0.3327(4) 0.1390(3) 0.127(2) Uani 1 1 d .
F2 F 0.5653(6) 0.4415(3) 0.2657(3) 0.1131(18) Uani 1 1 d .
F3 F 0.6230(7) 0.4725(4) 0.1628(3) 0.143(2) Uani 1 1 d .
F4 F 0.7571(5) 0.3889(3) 0.2332(3) 0.1087(18) Uani 1 1 d .
F5 F 0.5776(6) 0.3034(3) 0.2414(3) 0.1149(18) Uani 1 1 d .
F6 F 0.4439(5) 0.3851(4) 0.1722(3) 0.125(2) Uani 1 1 d .
P1 P 0.34103(15) 0.10552(9) 0.11678(7) 0.0305(3) Uani 1 1 d .
P2 P 0.60072(19) 0.38907(13) 0.20185(11) 0.0583(5) Uani 1 1 d .
S S 0.36404(14) 0.06152(9) 0.28025(7) 0.0313(3) Uani 1 1 d .
Rh Rh 0.22235(5) 0.15304(3) 0.20548(2) 0.02718(12) Uani 1 1 d .

loop_
_atom_site_aniso_label
_atom_site_aniso_U_11
_atom_site_aniso_U_22
_atom_site_aniso_U_33
_atom_site_aniso_U_23
_atom_site_aniso_U_13
_atom_site_aniso_U_12
C1 0.026(3) 0.055(4) 0.043(4) 0.005(3) -0.007(3) 0.006(3)
C2 0.025(3) 0.051(4) 0.048(4) 0.003(3) 0.001(3) 0.004(3)
C3 0.026(3) 0.041(3) 0.052(4) -0.005(3) 0.011(3) -0.001(3)
C4 0.036(4) 0.039(3) 0.026(3) -0.006(2) 0.001(3) 0.000(3)
C5 0.028(3) 0.040(4) 0.056(4) 0.001(3) 0.003(3) 0.000(3)
C6 0.045(4) 0.058(4) 0.066(5) 0.008(4) -0.011(4) -0.011(4)
C7 0.084(6) 0.041(4) 0.047(4) -0.008(3) 0.001(4) -0.008(4)
C8 0.083(5) 0.041(4) 0.055(4) -0.006(3) 0.031(4) 0.003(4)
C9 0.053(4) 0.042(4) 0.055(4) -0.001(3) 0.023(3) -0.006(3)
C10 0.028(3) 0.054(4) 0.035(3) 0.006(3) 0.015(2) 0.004(3)
C11 0.034(4) 0.082(5) 0.037(4) 0.001(3) 0.003(3) 0.004(3)
C12 0.058(5) 0.132(8) 0.036(4) 0.009(5) 0.011(3) 0.016(5)
C13 0.070(6) 0.131(9) 0.063(6) 0.059(6) 0.035(5) 0.029(6)
C14 0.062(5) 0.089(6) 0.079(6) 0.046(5) 0.033(5) 0.010(4)
C15 0.050(4) 0.054(4) 0.053(4) 0.017(3) 0.018(3) 0.003(3)
C16 0.050(4) 0.030(3) 0.034(3) -0.004(3) -0.006(3) 0.008(3)
C17 0.063(5) 0.050(4) 0.038(4) 0.011(3) 0.009(3) 0.011(3)
C18 0.094(7) 0.084(6) 0.048(5) 0.020(4) 0.012(5) 0.025(5)
C19 0.119(8) 0.079(6) 0.036(4) 0.002(4) 0.001(5) 0.046(6)
C20 0.083(6) 0.075(6) 0.050(5) -0.027(4) -0.029(4) 0.025(5)
C21 0.058(4) 0.046(4) 0.049(4) -0.013(3) -0.010(3) 0.006(3)
C22 0.031(3) 0.042(4) 0.038(3) 0.009(3) 0.005(3) 0.014(3)
C23 0.030(3) 0.047(4) 0.029(3) 0.000(3) 0.004(2) 0.009(3)
C24 0.033(3) 0.059(4) 0.051(4) -0.004(4) 0.004(3) 0.009(3)
C25 0.032(3) 0.057(4) 0.048(4) 0.001(3) 0.010(3) 0.006(3)
C26 0.046(4) 0.041(4) 0.035(3) -0.001(3) 0.018(3) 0.014(3)
C27 0.048(4) 0.041(4) 0.025(3) -0.009(3) 0.004(3) 0.024(3)
C28 0.076(5) 0.036(4) 0.053(4) -0.009(3) -0.003(4) 0.019(3)
C29 0.064(4) 0.030(3) 0.037(3) 0.000(3) 0.007(3) 0.012(3)
F1 0.102(4) 0.162(5) 0.121(4) -0.068(4) 0.031(3) -0.023(4)
F2 0.116(4) 0.103(4) 0.127(4) -0.049(3) 0.041(4) 0.007(3)
F3 0.156(6) 0.121(5) 0.155(6) 0.061(4) 0.035(5) 0.007(4)
F4 0.058(3) 0.095(3) 0.164(5) -0.057(3) -0.020(3) 0.011(3)
F5 0.130(5) 0.065(3) 0.146(5) 0.016(3) 0.005(4) -0.011(3)
F6 0.055(3) 0.150(5) 0.159(5) -0.013(4) -0.028(3) 0.018(3)
P1 0.0258(8) 0.0356(8) 0.0310(8) -0.0003(7) 0.0067(6) 0.0000(7)
P2 0.0428(11) 0.0566(11) 0.0732(13) -0.0059(10) -0.0014(10) 0.0051(9)
S 0.0304(8) 0.0315(8) 0.0310(7) -0.0012(6) 0.0001(6) 0.0032(6)
Rh 0.0264(2) 0.0299(2) 0.0250(2) -0.0016(2) 0.00241(15) 0.0035(2)

loop_
_atom_type_symbol
_atom_type_description
_atom_type_scat_dispersion_real
_atom_type_scat_dispersion_imag
_atom_type_scat_source
C C 0.0033 0.0016 'International Tables Vol C Tables 4.2.6.8 and 6.1.1.4'
H H 0.0000 0.0000 'International Tables Vol C Tables 4.2.6.8 and 6.1.1.4'
F F 0.0171 0.0103 'International Tables Vol C Tables 4.2.6.8 and 6.1.1.4'
P P 0.1023 0.0942 'International Tables Vol C Tables 4.2.6.8 and 6.1.1.4'
S S 0.1246 0.1234 'International Tables Vol C Tables 4.2.6.8 and 6.1.1.4'
Rh Rh -1.1178 0.9187 'International Tables Vol C Tables 4.2.6.8 and 6.1.1.4'

loop_
_geom_angle_atom_site_label_1
_geom_angle_atom_site_label_2
_geom_angle_atom_site_label_3
_geom_angle
C2 C1 S 110.6(4)
C2 C1 H1 109.5
S C1 H1 109.5
C2 C1 H2 109.5
S C1 H2 109.5
H1 C1 H2 108.1
C1 C2 C3 115.6(5)
C1 C2 H3 108.4
C3 C2 H3 108.4
C1 C2 H4 108.4
C3 C2 H4 108.4
H3 C2 H4 107.4
C2 C3 P1 114.4(4)
C2 C3 H5 108.7
P1 C3 H5 108.7
C2 C3 H6 108.7
P1 C3 H6 108.7
H5 C3 H6 107.6
C5 C4 C9 118.1(5)
C5 C4 P1 120.0(4)
C9 C4 P1 121.9(4)
C4 C5 C6 120.5(6)
C4 C5 H7 119.7
C6 C5 H7 119.7
C7 C6 C5 119.4(6)
C7 C6 H8 120.3
C5 C6 H8 120.3
C8 C7 C6 121.1(6)
C8 C7 H9 119.5
C6 C7 H9 119.5
C7 C8 C9 120.1(6)
C7 C8 H10 119.9
C9 C8 H10 119.9
C8 C9 C4 120.8(6)
C8 C9 H11 119.6
C4 C9 H11 119.6
C11 C10 C15 119.0(6)
C11 C10 P1 123.6(5)
C15 C10 P1 117.4(4)
C10 C11 C12 119.8(7)
C10 C11 H12 120.1
C12 C11 H12 120.1
C13 C12 C11 120.3(8)
C13 C12 H13 119.8
C11 C12 H13 119.8
C14 C13 C12 119.8(7)
C14 C13 H14 120.1
C12 C13 H14 120.1
C13 C14 C15 121.0(8)
C13 C14 H15 119.5
C15 C14 H15 119.5
C14 C15 C10 120.1(7)
C14 C15 H16 120.0
C10 C15 H16 120.0
C21 C16 C17 120.6(6)
C21 C16 S 123.0(5)
C17 C16 S 116.3(5)
C16 C17 C18 119.3(7)
C16 C17 H17 120.4
C18 C17 H17 120.4
C19 C18 C17 119.5(8)
C19 C18 H18 120.3
C17 C18 H18 120.3
C20 C19 C18 120.6(7)
C20 C19 H19 119.7
C18 C19 H19 119.7
C19 C20 C21 120.5(7)
C19 C20 H20 119.7
C21 C20 H20 119.7
C16 C21 C20 119.5(7)
C16 C21 H21 120.3
C20 C21 H21 120.3
C23 C22 C29 125.0(5)
C23 C22 H22 117.5
C29 C22 H22 117.5
C22 C23 C24 126.2(5)
C22 C23 H23 116.9
C24 C23 H23 116.9
C23 C24 C25 113.4(5)
C23 C24 H24 108.9
C25 C24 H24 108.9
C23 C24 H25 108.9
C25 C24 H25 108.9
H24 C24 H25 107.7
C26 C25 C24 114.4(5)
C26 C25 H26 108.7
C24 C25 H26 108.7
C26 C25 H27 108.7
C24 C25 H27 108.7
H26 C25 H27 107.6
C27 C26 C25 125.7(5)
C27 C26 H28 117.1
C25 C26 H28 117.1
C26 C27 C28 126.0(6)
C26 C27 H29 117.0
C28 C27 H29 117.0
C27 C28 C29 114.1(5)
C27 C28 H30 108.7
C29 C28 H30 108.7
C27 C28 H31 108.7
C29 C28 H31 108.7
H30 C28 H31 107.6
C22 C29 C28 112.2(5)
C22 C29 H32 109.2
C28 C29 H32 109.2
C22 C29 H33 109.2
C28 C29 H33 109.2
H32 C29 H33 107.9
C4 P1 C3 105.1(3)
C4 P1 C10 104.3(3)
C3 P1 C10 101.1(3)
C4 P1 Rh 110.74(18)
C3 P1 Rh 115.16(19)
C10 P1 Rh 118.95(19)
F3 P2 F2 89.6(3)
F3 P2 F6 92.6(4)
F2 P2 F6 90.5(3)
F3 P2 F4 90.1(4)
F2 P2 F4 89.7(3)
F6 P2 F4 177.3(3)
F3 P2 F5 179.7(4)
F2 P2 F5 90.7(3)
F6 P2 F5 87.2(3)
F4 P2 F5 90.1(3)
F3 P2 F1 92.3(4)
F2 P2 F1 177.4(4)
F6 P2 F1 91.2(3)
F4 P2 F1 88.5(3)
F5 P2 F1 87.4(3)
C16 S C1 101.1(3)
C16 S Rh 116.86(18)
C1 S Rh 112.43(19)
P1 Rh S 86.95(5)

loop_
_geom_bond_atom_site_label_1
_geom_bond_atom_site_label_2
_geom_bond_distance
C1 C2 1.518(8)
C1 S 1.834(6)
C1 H1 0.9800
C1 H2 0.9800
C2 C3 1.520(8)
C2 H3 0.9800
C2 H4 0.9800
C3 P1 1.828(6)
C3 H5 0.9800
C3 H6 0.9800
C4 C5 1.382(8)
C4 C9 1.391(8)
C4 P1 1.820(6)
C5 C6 1.385(8)
C5 H7 0.9400
C6 C7 1.381(9)
C6 H8 0.9400
C7 C8 1.336(9)
C7 H9 0.9400
C8 C9 1.382(8)
C8 H10 0.9400
C9 H11 0.9400
C10 C11 1.364(8)
C10 C15 1.408(8)
C10 P1 1.830(6)
C11 C12 1.397(9)
C11 H12 0.9400
C12 C13 1.371(12)
C12 H13 0.9400
C13 C14 1.360(12)
C13 H14 0.9400
C14 C15 1.361(9)
C14 H15 0.9400
C15 H16 0.9400
C16 C21 1.367(8)
C16 C17 1.382(8)
C16 S 1.804(6)
C17 C18 1.390(9)
C17 H17 0.9400
C18 C19 1.372(11)
C18 H18 0.9400
C19 C20 1.360(11)
C19 H19 0.9400
C20 C21 1.377(9)
C20 H20 0.9400
C21 H21 0.9400
C22 C23 1.379(8)
C22 C29 1.511(7)
C22 H22 0.9400
C23 C24 1.497(8)
C23 H23 0.9400
C24 C25 1.533(8)
C24 H24 0.9800
C24 H25 0.9800
C25 C26 1.501(8)
C25 H26 0.9800
C25 H27 0.9800
C26 C27 1.361(8)
C26 H28 0.9400
C27 C28 1.508(8)
C27 H29 0.9400
C28 C29 1.516(8)
C28 H30 0.9800
C28 H31 0.9800
C29 H32 0.9800
C29 H33 0.9800
F1 P2 1.587(5)
F2 P2 1.554(5)
F3 P2 1.541(5)
F4 P2 1.561(5)
F5 P2 1.578(5)
F6 P2 1.557(5)
P1 Rh 2.2994(14)
S Rh 2.3528(14)

loop_
_geom_torsion_atom_site_label_1
_geom_torsion_atom_site_label_2
_geom_torsion_atom_site_label_3
_geom_torsion_atom_site_label_4
_geom_torsion
S C1 C2 C3 74.1(6)
C1 C2 C3 P1 -69.7(6)
C9 C4 C5 C6 -2.3(9)
P1 C4 C5 C6 177.9(5)
C4 C5 C6 C7 1.0(9)
C5 C6 C7 C8 0.8(10)
C6 C7 C8 C9 -1.0(10)
C7 C8 C9 C4 -0.4(10)
C5 C4 C9 C8 2.1(9)
P1 C4 C9 C8 -178.2(5)
C15 C10 C11 C12 1.1(9)
P1 C10 C11 C12 -177.0(5)
C10 C11 C12 C13 -0.5(10)
C11 C12 C13 C14 -0.8(12)
C12 C13 C14 C15 1.5(12)
C13 C14 C15 C10 -0.9(11)
C11 C10 C15 C14 -0.4(9)
P1 C10 C15 C14 177.9(5)
C21 C16 C17 C18 0.4(9)
S C16 C17 C18 178.2(5)
C16 C17 C18 C19 -1.4(10)
C17 C18 C19 C20 0.5(12)
C18 C19 C20 C21 1.4(12)
C17 C16 C21 C20 1.4(9)
S C16 C21 C20 -176.2(5)
C19 C20 C21 C16 -2.3(10)
C29 C22 C23 C24 -6.3(9)
C22 C23 C24 C25 -40.2(8)
C23 C24 C25 C26 -34.6(8)
C24 C25 C26 C27 92.0(7)
C25 C26 C27 C28 -2.7(9)
C26 C27 C28 C29 -41.2(8)
C23 C22 C29 C28 95.4(7)
C27 C28 C29 C22 -35.7(8)
C5 C4 P1 C3 147.1(5)
C9 C4 P1 C3 -32.7(5)
C5 C4 P1 C10 -107.0(5)
C9 C4 P1 C10 73.2(5)
C5 C4 P1 Rh 22.1(5)
C9 C4 P1 Rh -157.7(4)
C2 C3 P1 C4 -62.9(5)
C2 C3 P1 C10 -171.1(4)
C2 C3 P1 Rh 59.3(5)
C11 C10 P1 C4 8.4(5)
C15 C10 P1 C4 -169.7(4)
C11 C10 P1 C3 117.4(5)
C15 C10 P1 C3 -60.8(5)
C11 C10 P1 Rh -115.5(5)
C15 C10 P1 Rh 66.3(5)
C21 C16 S C1 25.9(6)
C17 C16 S C1 -151.7(5)
C21 C16 S Rh -96.4(5)
C17 C16 S Rh 85.9(5)
C2 C1 S C16 166.7(4)
C2 C1 S Rh -67.9(4)
C4 P1 Rh S 73.9(2)
C3 P1 Rh S -45.2(2)
C10 P1 Rh S -165.4(2)
C16 S Rh P1 165.4(2)
C1 S Rh P1 49.2(2)
